data_7238091
loop_
_publ_author_name
'Mercier, Nicolas'

_publ_section_title
;
 (HO2C(CH2)3NH3)2(CH3NH3)Pb2I7: a predicted non-centrosymmetrical
 structure built up from carboxylic acid supramolecular synthons and
 bilayer perovskite sheets
;
_journal_issue 70
_journal_name_full CrystEngComm
_journal_page_first 429
_journal_paper_doi 10.1039/b504342e
_journal_volume 7
_journal_year 2005
_chemical_absolute_configuration unk
_chemical_formula_moiety 'C9 H21 I7 N3 O4 Pb2'
_chemical_formula_sum 'C9 H21 I7 N3 O4 Pb2'
_chemical_formula_weight 1538.01
_space_group_IT_number 41
_space_group_name_Hall 'C -2ac 2'
_space_group_name_H-M_alt 'C 2 e b'
_symmetry_cell_setting orthorhombic
_symmetry_Int_Tables_number 41
_symmetry_space_group_name_Hall 'C -2ac 2'
_symmetry_space_group_name_H-M 'C 2 e b'
_audit_creation_date 2005-01-20T22:55:54-00:00
_audit_creation_method 'WinGX routine CIF_UPDATE'
_cell_angle_alpha 90
_cell_angle_beta 90
_cell_angle_gamma 90
_cell_formula_units_Z 4
_cell_length_a 9.1196(5)
_cell_length_b 37.326(1)
_cell_length_c 8.8987(4)
_cell_measurement_reflns_used 0
_cell_measurement_temperature 293(2)
_cell_measurement_theta_max 0
_cell_measurement_theta_min 0
_cell_volume 3029.1(2)
_computing_molecular_graphics 'Ortep-3 for Windows (Farrugia, 1997)'
_computing_publication_material 'WinGX publication routines (Farrugia, 1999)'
_computing_structure_refinement 'SHELXL-97 (Sheldrick, 1997)'
_computing_structure_solution 'SIR92 (Giacovazzo et al, 1993)'
_diffrn_ambient_temperature 293(2)
_diffrn_detector_area_resol_mean 9
_diffrn_measured_fraction_theta_full 0.996
_diffrn_measured_fraction_theta_max 0.996
_diffrn_measurement_device '\k-geometry diffractometer'
_diffrn_measurement_device_type area_detector
_diffrn_measurement_method CCD
_diffrn_radiation_monochromator graphite
_diffrn_radiation_probe x-ray
_diffrn_radiation_type MoK\a
_diffrn_radiation_wavelength 0.71073
_diffrn_reflns_av_R_equivalents 0.0718
_diffrn_reflns_limit_h_max 12
_diffrn_reflns_limit_h_min -12
_diffrn_reflns_limit_k_max 52
_diffrn_reflns_limit_k_min -52
_diffrn_reflns_limit_l_max 10
_diffrn_reflns_limit_l_min -12
_diffrn_reflns_number 31852
_diffrn_reflns_theta_full 30
_diffrn_reflns_theta_max 30
_diffrn_reflns_theta_min 3.16
_exptl_absorpt_coefficient_mu 18.252
_exptl_absorpt_correction_T_max 0.695
_exptl_absorpt_correction_T_min 0.1078
_exptl_absorpt_correction_type gaussian
_exptl_crystal_colour red
_exptl_crystal_density_diffrn 3.373
_exptl_crystal_density_method 'not measured'
_exptl_crystal_description prism
_exptl_crystal_F_000 2652
_exptl_crystal_size_max 0.2
_exptl_crystal_size_mid 0.15
_exptl_crystal_size_min 0.02
_refine_diff_density_max 1.245
_refine_diff_density_min -1.65
_refine_ls_abs_structure_details 'Flack H D (1983), Acta Cryst. A39, 876-881'
_refine_ls_abs_structure_Flack 0.471(5)
_refine_ls_extinction_method none
_refine_ls_goodness_of_fit_ref 1.018
_refine_ls_hydrogen_treatment mixed
_refine_ls_matrix_type full
_refine_ls_number_parameters 121
_refine_ls_number_reflns 4398
_refine_ls_number_restraints 1
_refine_ls_restrained_S_all 1.018
_refine_ls_R_factor_all 0.066
_refine_ls_R_factor_gt 0.0365
_refine_ls_shift/su_max 0.001
_refine_ls_shift/su_mean 0
_refine_ls_structure_factor_coef Fsqd
_refine_ls_weighting_details 'calc w=1/[\s^2^(Fo^2^)+(0.0273P)^2^+12.9068P] where P=(Fo^2^+2Fc^2^)/3'
_refine_ls_weighting_scheme calc
_refine_ls_wR_factor_gt 0.0627
_refine_ls_wR_factor_ref 0.0683
_reflns_number_gt 3248
_reflns_number_total 4398
_reflns_threshold_expression >2sigma(I)
_cod_data_source_file b504342e.txt
_cod_data_source_block nanny
_cod_original_cell_volume 3029.1(4)
_cod_original_sg_symbol_H-M 'C 2 c b'
_cod_database_code 7238091

loop_
_symmetry_equiv_pos_as_xyz
'x, y, z'
'x+1/2, y, -z+1/2'
'x, -y, -z'
'x+1/2, -y, z+1/2'
'x+1/2, y+1/2, z'
'x+1, y+1/2, -z+1/2'
'x+1/2, -y+1/2, -z'
'x+1, -y+1/2, z+1/2'

loop_
_atom_site_label
_atom_site_type_symbol
_atom_site_fract_x
_atom_site_fract_y
_atom_site_fract_z
_atom_site_U_iso_or_equiv
_atom_site_adp_type
_atom_site_occupancy
_atom_site_calc_flag
_atom_site_refinement_flags
O1 O 1.2914(6) 0.75768(15) 1.0449(6) 0.0381(14) Uani 1 d .
O2 O 1.3185(7) 0.77043(15) 0.8058(5) 0.0394(14) Uani 1 d .
C1 C 1.2607(10) 0.7495(3) 0.9158(7) 0.0320(18) Uani 1 d .
C3 C 1.1105(8) 0.6981(3) 0.9983(7) 0.0343(19) Uani 1 d .
H3A H 1.0575 0.7143 1.0638 0.041 Uiso 1 calc R
H3B H 1.1905 0.6877 1.0555 0.041 Uiso 1 calc R
C2 C 1.1721(8) 0.7188(2) 0.8667(9) 0.0334(19) Uani 1 d .
H2A H 1.2323 0.703 0.8061 0.04 Uiso 1 calc R
H2B H 1.092 0.7273 0.8045 0.04 Uiso 1 calc R
C4 C 1.0075(12) 0.6682(2) 0.9466(8) 0.038(2) Uani 1 d .
H4A H 0.9379 0.6777 0.8745 0.046 Uiso 1 calc R
H4B H 1.0639 0.6496 0.8971 0.046 Uiso 1 calc R
N1 N 0.9253(9) 0.6522(2) 1.0788(9) 0.053(2) Uani 1 d .
H1A H 0.987 0.6395 1.135 0.08 Uiso 1 calc R
H1B H 0.8539 0.6381 1.0452 0.08 Uiso 1 calc R
H1C H 0.8869 0.6698 1.1339 0.08 Uiso 1 calc R
C5 C 1.462(3) 1 1 0.129(11) Uani 1 d S
N2 N 1.585(2) 1.0108(6) 0.922(3) 0.083(6) Uani 0.5 d P
Pb Pb 0.99618(4) 0.913093(7) 1.00325(4) 0.02690(7) Uani 1 d .
I4 I 1.28777(9) 0.913875(19) 1.20505(6) 0.0516(2) Uani 1 d .
I1 I 0.9960(2) 1 1 0.0625(2) Uani 1 d S
I2 I 0.70250(9) 0.914849(18) 0.79560(6) 0.04383(19) Uani 1 d .
I3 I 1.02415(7) 0.830634(14) 0.98120(6) 0.03824(16) Uani 1 d .

loop_
_atom_site_aniso_label
_atom_site_aniso_U_11
_atom_site_aniso_U_22
_atom_site_aniso_U_33
_atom_site_aniso_U_23
_atom_site_aniso_U_13
_atom_site_aniso_U_12
O1 0.045(3) 0.048(4) 0.022(3) 0.000(3) -0.005(2) -0.008(3)
O2 0.048(3) 0.048(4) 0.022(3) 0.004(3) -0.001(3) -0.017(3)
C1 0.046(5) 0.030(4) 0.019(3) 0.000(4) 0.007(4) 0.006(4)
C3 0.025(4) 0.055(6) 0.023(4) 0.007(4) 0.003(4) -0.001(4)
C2 0.033(4) 0.038(5) 0.029(4) 0.002(4) 0.007(3) -0.002(4)
C4 0.061(6) 0.036(5) 0.018(3) 0.002(3) 0.000(4) -0.015(5)
N1 0.046(5) 0.060(6) 0.053(5) 0.019(4) 0.006(4) -0.005(4)
C5 0.091(19) 0.14(2) 0.16(2) 0.09(2) 0 0
N2 0.076(14) 0.089(15) 0.085(16) 0.004(13) 0.007(11) -0.033(12)
Pb 0.02661(13) 0.02808(13) 0.02600(12) -0.00051(14) -0.00043(10) 0.00078(15)
I4 0.0434(4) 0.0689(6) 0.0424(4) -0.0118(3) -0.0222(4) 0.0094(4)
I1 0.0819(7) 0.0251(4) 0.0804(6) 0.0015(6) 0 0
I2 0.0366(4) 0.0577(5) 0.0371(4) -0.0050(3) -0.0170(3) 0.0026(3)
I3 0.0419(4) 0.0280(2) 0.0448(3) 0.0012(2) -0.0034(3) -0.0007(2)

loop_
_atom_type_symbol
_atom_type_description
_atom_type_scat_dispersion_real
_atom_type_scat_dispersion_imag
_atom_type_scat_source
C C 0.003 0.002 'International Tables Vol C Tables 4.2.6.8 and 6.1.1.4'
H H 0 0 'International Tables Vol C Tables 4.2.6.8 and 6.1.1.4'
I I -0.474 1.812 'International Tables Vol C Tables 4.2.6.8 and 6.1.1.4'
N N 0.006 0.003 'International Tables Vol C Tables 4.2.6.8 and 6.1.1.4'
O O 0.011 0.006 'International Tables Vol C Tables 4.2.6.8 and 6.1.1.4'
Pb Pb -3.394 10.111 'International Tables Vol C Tables 4.2.6.8 and 6.1.1.4'

loop_
_geom_angle_atom_site_label_1
_geom_angle_atom_site_label_2
_geom_angle_atom_site_label_3
_geom_angle
_geom_angle_site_symmetry_1
_geom_angle_site_symmetry_3
O1 C1 O2 116.5(9) . .
O1 C1 C2 126.9(8) . .
O2 C1 C2 116.5(6) . .
C2 C3 C4 111.6(6) . .
C1 C2 C3 111.9(7) . .
N1 C4 C3 110.8(6) . .
N2 C5 N2 71(2) . 3_577
C5 N2 N2 54.5(12) . 3_577
I3 Pb I4 88.637(18) . .
I3 Pb I4 96.250(17) . 2_457
I4 Pb I4 92.175(19) . 2_457
I3 Pb I1 173.73(3) . .
I4 Pb I1 89.79(3) . .
I4 Pb I1 89.87(2) 2_457 .
I3 Pb I2 92.974(18) . .
I4 Pb I2 178.230(19) . .
I4 Pb I2 88.38(3) 2_457 .
I1 Pb I2 88.53(3) . .
I3 Pb I2 85.450(17) . 2_556
I4 Pb I2 88.74(3) . 2_556
I4 Pb I2 178.09(2) 2_457 2_556
I1 Pb I2 88.45(2) . 2_556
I2 Pb I2 90.655(19) . 2_556
Pb I4 Pb 160.22(3) . 2_557
Pb I1 Pb 179.94(6) 3_577 .
Pb I2 Pb 159.75(3) . 2_456

loop_
_geom_bond_atom_site_label_1
_geom_bond_atom_site_label_2
_geom_bond_distance
_geom_bond_site_symmetry_2
O1 C1 1.221(8) .
O2 C1 1.359(10) .
C1 C2 1.469(12) .
C3 C2 1.512(10) .
C3 C4 1.529(12) .
C4 N1 1.517(11) .
C5 N2 1.38(3) .
C5 N2 1.38(3) 3_577
N2 N2 1.60(4) 3_577
Pb I3 3.0946(8) .
Pb I4 3.2089(11) .
Pb I4 3.2174(10) 2_457
Pb I1 3.2440(6) .
Pb I2 3.2544(10) .
Pb I2 3.2583(9) 2_556
I4 Pb 3.2174(10) 2_557
I1 Pb 3.2440(6) 3_577
I2 Pb 3.2584(9) 2_456

loop_
_geom_hbond_atom_site_label_D
_geom_hbond_atom_site_label_H
_geom_hbond_atom_site_label_A
_geom_hbond_distance_DH
_geom_hbond_distance_HA
_geom_hbond_distance_DA
_geom_hbond_angle_DHA
_geom_hbond_site_symmetry_A
N1 H1A I2 0.89 2.89 3.730(9) 157.6 7_567
N1 H1B I4 0.89 3.01 3.748(9) 140.9 7_467
N1 H1B I3 0.89 3.23 3.752(8) 119.4 7_467
N1 H1C O2 0.89 2.38 3.214(11) 156.7 7_467
